data_4338737
loop_
_publ_author_name
'Mandal, Abhishek'
'Agarwala, Hemlata'
'Ray, Ritwika'
'Plebst, Sebastian'
'Mobin, Shaikh M.'
'Priego, Jos\'e Luis'
'Jim\'enez-Aparicio, Reyes'
'Kaim, Wolfgang'
'Lahiri, Goutam Kumar'

_publ_section_title
;
 Sensitivity of the valence structure in diruthenium complexes as a
 function of terminal and bridging ligands.
;
_journal_issue 12
_journal_name_full 'Inorganic chemistry'
_journal_page_first 6082
_journal_page_last 6093
_journal_paper_doi 10.1021/ic500452h
_journal_volume 53
_journal_year 2014
_chemical_formula_sum 'C34 H36 N2 O10 Ru2'
_chemical_formula_weight 834.79
_chemical_name_systematic
;
 ?
;
_space_group_IT_number 62
_symmetry_cell_setting orthorhombic
_symmetry_space_group_name_Hall '-P 2ac 2n'
_symmetry_space_group_name_H-M 'P n m a'
_atom_sites_solution_hydrogens geom
_atom_sites_solution_primary direct
_atom_sites_solution_secondary difmap
_audit_creation_method SHELXL-97
_cell_angle_alpha 90.00
_cell_angle_beta 90.00
_cell_angle_gamma 90.00
_cell_formula_units_Z 4
_cell_length_a 15.1800(12)
_cell_length_b 17.2648(10)
_cell_length_c 14.4310(13)
_cell_measurement_reflns_used 6598
_cell_measurement_temperature 150(2)
_cell_measurement_theta_max 23.7980
_cell_measurement_theta_min 3.8020
_cell_volume 3782.1(5)
_computing_cell_refinement 'CrysAlis RED, Oxford Diffraction Ltd.,'
_computing_data_collection 'CrysAlis CCD, Oxford Diffraction Ltd.,'
_computing_data_reduction 'CrysAlis RED, Oxford Diffraction Ltd.,'
_computing_molecular_graphics Ortep3
_computing_publication_material Shelx97
_computing_structure_refinement 'SHELXL-97 (Sheldrick, 1997)'
_computing_structure_solution 'SHELXS-97 (Sheldrick, 1997)'
_diffrn_ambient_temperature 150(2)
_diffrn_detector_area_resol_mean 15.9948
_diffrn_measured_fraction_theta_full 0.998
_diffrn_measured_fraction_theta_max 0.998
_diffrn_measurement_device_type 'OXFORD DIFFRACTION SUPER NOVA'
_diffrn_measurement_method \w/q-scan
_diffrn_radiation_monochromator graphite
_diffrn_radiation_source 'Micro-Focus (Mo) X-ray Source'
_diffrn_radiation_type MoK\a
_diffrn_radiation_wavelength 0.71073
_diffrn_reflns_av_R_equivalents 0.0784
_diffrn_reflns_av_sigmaI/netI 0.0348
_diffrn_reflns_limit_h_max 18
_diffrn_reflns_limit_h_min -18
_diffrn_reflns_limit_k_max 20
_diffrn_reflns_limit_k_min -20
_diffrn_reflns_limit_l_max 17
_diffrn_reflns_limit_l_min -17
_diffrn_reflns_number 32297
_diffrn_reflns_theta_full 25.00
_diffrn_reflns_theta_max 25.00
_diffrn_reflns_theta_min 2.82
_exptl_absorpt_coefficient_mu 0.852
_exptl_absorpt_correction_T_max 0.8413
_exptl_absorpt_correction_T_min 0.7662
_exptl_absorpt_correction_type multi-scan
_exptl_absorpt_process_details
;
CrysAlis RED, Oxford Diffraction Ltd.,
Version 1.171.31.7 (release 18-10-2006 CrysAlis171 .NET)
(compiled Oct 18 2006,16:28:17)
Empirical absorption correction using spherical harmonics,
 implemented in SCALE3 ABSPACK scaling algorithm.
;
_exptl_crystal_colour black
_exptl_crystal_density_diffrn 1.466
_exptl_crystal_density_method 'not measured'
_exptl_crystal_description block
_exptl_crystal_F_000 1688
_exptl_crystal_size_max 0.33
_exptl_crystal_size_mid 0.26
_exptl_crystal_size_min 0.21
_refine_diff_density_max 0.465
_refine_diff_density_min -0.747
_refine_diff_density_rms 0.082
_refine_ls_extinction_method none
_refine_ls_goodness_of_fit_ref 1.083
_refine_ls_hydrogen_treatment riding
_refine_ls_matrix_type full
_refine_ls_number_parameters 220
_refine_ls_number_reflns 3434
_refine_ls_number_restraints 11
_refine_ls_restrained_S_all 1.090
_refine_ls_R_factor_all 0.1278
_refine_ls_R_factor_gt 0.1048
_refine_ls_shift/su_max 0.000
_refine_ls_shift/su_mean 0.000
_refine_ls_structure_factor_coef Fsqd
_refine_ls_weighting_details 'calc w=1/[\s^2^(Fo^2^)+(0.0703P)^2^+18.6070P] where P=(Fo^2^+2Fc^2^)/3'
_refine_ls_weighting_scheme calc
_refine_ls_wR_factor_gt 0.2274
_refine_ls_wR_factor_ref 0.2424
_reflns_number_gt 2524
_reflns_number_total 3434
_reflns_threshold_expression >2sigma(I)
_cod_data_source_file ic500452h_si_003.cif
_cod_data_source_block 1'
_cod_depositor_comments
;
The following automatic conversions were performed:

'_symmetry_cell_setting' value 'Orthorhombic' changed to
'orthorhombic' according to
/usr/data/users/saulius/crontab/automatic-downloads/rss-feeds/ACS/lib/dictionaries/cif_core.dic
dictionary named 'cif_core.dic' version 2.4.2 from 2011-04-26.

Automatic conversion script
Id: cif_fix_values 2281 2013-09-26 08:29:07Z andrius 

 Adding full bibliography for 4338735--4338737.cif.
;
_cod_database_code 4338737

loop_
_symmetry_equiv_pos_as_xyz
'x, y, z'
'-x+1/2, -y, z+1/2'
'-x, y+1/2, -z'
'x+1/2, -y+1/2, -z+1/2'
'-x, -y, -z'
'x-1/2, y, -z-1/2'
'x, -y-1/2, z'
'-x-1/2, y-1/2, z-1/2'

loop_
_atom_site_label
_atom_site_type_symbol
_atom_site_fract_x
_atom_site_fract_y
_atom_site_fract_z
_atom_site_U_iso_or_equiv
_atom_site_adp_type
_atom_site_occupancy
_atom_site_symmetry_multiplicity
_atom_site_calc_flag
_atom_site_refinement_flags
Ru1 Ru 0.91120(7) 0.51659(5) 0.34737(8) 0.1074(5) Uani 1 1 d .
O1 O 0.9408(5) 0.5935(4) 0.2502(5) 0.118(2) Uani 1 1 d .
N1 N 0.9438(5) 0.5923(4) 0.4407(6) 0.085(2) Uani 1 1 d .
H1N H 0.9526 0.5734 0.4965 0.102 Uiso 1 1 calc R
O2 O 0.7892(6) 0.5571(5) 0.3408(5) 0.112(2) Uani 1 1 d .
O3 O 0.8812(5) 0.4385(4) 0.4451(6) 0.109(2) Uani 1 1 d .
O4 O 0.8762(6) 0.4406(5) 0.2441(6) 0.134(3) Uani 1 1 d .
O5 O 1.0349(5) 0.4726(4) 0.3510(6) 0.120(3) Uani 1 1 d .
C1 C 0.9794(6) 0.7113(5) 0.5139(6) 0.082(2) Uani 1 1 d .
H1 H 0.9961 0.6844 0.5686 0.098 Uiso 1 1 calc R
C2 C 0.9546(6) 0.6677(5) 0.4330(6) 0.078(2) Uani 1 1 d .
C3 C 0.9433(6) 0.7077(5) 0.3460(7) 0.081(2) Uani 1 1 d .
C4 C 0.9392(7) 0.6679(6) 0.2603(8) 0.097(3) Uani 1 1 d .
C5 C 0.9318(7) 0.7098(7) 0.1745(7) 0.110(4) Uani 1 1 d .
C6 C 0.9235(8) 0.6694(9) 0.0916(9) 0.137(5) Uani 1 1 d .
H6 H 0.9264 0.6144 0.0912 0.164 Uiso 1 1 calc R
C7 C 0.9109(9) 0.7098(10) 0.0098(9) 0.176(10) Uani 1 1 d .
H7 H 0.9022 0.6824 -0.0465 0.211 Uiso 1 1 calc R
C8 C 0.6407(9) 0.5810(9) 0.3832(11) 0.167(6) Uani 1 1 d .
H8A H 0.6380 0.6006 0.3195 0.250 Uiso 1 1 calc R
H8B H 0.6344 0.6243 0.4267 0.250 Uiso 1 1 calc R
H8C H 0.5929 0.5438 0.3933 0.250 Uiso 1 1 calc R
C9 C 0.7302(9) 0.5406(8) 0.3994(11) 0.117(4) Uani 1 1 d .
C10 C 0.7383(8) 0.4911(7) 0.4721(13) 0.140(6) Uani 1 1 d .
H10 H 0.6902 0.4897 0.5140 0.169 Uiso 1 1 calc R
C11 C 0.8094(9) 0.4415(6) 0.4929(11) 0.134(5) Uani 1 1 d .
C12 C 0.8086(9) 0.3864(7) 0.5738(12) 0.171(7) Uani 1 1 d .
H12A H 0.8690 0.3790 0.5963 0.256 Uiso 1 1 calc R
H12B H 0.7842 0.3365 0.5542 0.256 Uiso 1 1 calc R
H12C H 0.7723 0.4080 0.6237 0.256 Uiso 1 1 calc R
C13 C 0.8869(14) 0.3544(11) 0.1259(11) 0.252(12) Uani 1 1 d DU
H13A H 0.8261 0.3406 0.1416 0.378 Uiso 1 1 calc RD
H13B H 0.9204 0.3073 0.1122 0.378 Uiso 1 1 calc RD
H13C H 0.8871 0.3884 0.0715 0.378 Uiso 1 1 calc RD
C14 C 0.9281(13) 0.3953(8) 0.2054(9) 0.150(6) Uani 1 1 d DU
C15 C 1.0164(13) 0.3872(10) 0.2275(10) 0.157(7) Uani 1 1 d .
H15 H 1.0480 0.3521 0.1892 0.188 Uiso 1 1 calc R
C16 C 1.0661(9) 0.4220(8) 0.2967(10) 0.119(4) Uani 1 1 d .
C17 C 1.1601(9) 0.3997(9) 0.3064(11) 0.172(7) Uani 1 1 d .
H17A H 1.1681 0.3707 0.3641 0.259 Uiso 1 1 calc R
H17B H 1.1967 0.4465 0.3078 0.259 Uiso 1 1 calc R
H17C H 1.1775 0.3673 0.2537 0.259 Uiso 1 1 calc R

loop_
_atom_site_aniso_label
_atom_site_aniso_U_11
_atom_site_aniso_U_22
_atom_site_aniso_U_33
_atom_site_aniso_U_23
_atom_site_aniso_U_13
_atom_site_aniso_U_12
Ru1 0.1022(8) 0.0787(6) 0.1413(9) -0.0321(5) 0.0266(6) 0.0072(5)
O1 0.132(6) 0.101(5) 0.120(6) -0.028(5) 0.038(5) 0.013(5)
N1 0.082(5) 0.065(4) 0.108(6) -0.005(4) 0.023(4) 0.006(4)
O2 0.109(6) 0.118(6) 0.108(6) -0.041(4) -0.001(5) 0.015(5)
O3 0.084(4) 0.074(4) 0.169(7) -0.017(4) 0.023(5) -0.004(3)
O4 0.138(7) 0.120(6) 0.146(7) -0.062(6) 0.011(6) 0.022(5)
O5 0.111(6) 0.085(4) 0.164(7) -0.022(5) 0.059(5) 0.005(4)
C1 0.086(6) 0.078(5) 0.082(6) -0.002(4) 0.019(5) 0.004(4)
C2 0.066(5) 0.081(5) 0.088(6) -0.006(5) 0.021(5) 0.003(4)
C3 0.063(5) 0.089(5) 0.092(6) -0.011(5) 0.021(5) 0.006(4)
C4 0.082(7) 0.105(7) 0.103(8) -0.014(6) 0.030(6) 0.007(6)
C5 0.103(8) 0.137(9) 0.090(7) -0.010(6) 0.044(6) 0.009(6)
C6 0.121(10) 0.184(13) 0.105(9) -0.030(10) 0.045(9) 0.003(9)
C7 0.149(12) 0.29(3) 0.087(8) -0.031(10) 0.031(8) 0.002(12)
C8 0.104(10) 0.196(15) 0.200(15) -0.045(13) -0.014(10) 0.052(10)
C9 0.097(9) 0.108(9) 0.148(12) -0.042(9) -0.005(9) 0.001(7)
C10 0.080(8) 0.100(8) 0.241(19) 0.007(10) 0.050(10) 0.011(6)
C11 0.108(9) 0.078(7) 0.217(15) -0.003(8) 0.030(10) -0.030(7)
C12 0.123(11) 0.105(9) 0.28(2) 0.036(12) 0.079(12) -0.006(8)
C13 0.31(3) 0.27(2) 0.175(15) -0.133(15) -0.083(15) 0.153(19)
C14 0.206(17) 0.136(11) 0.108(9) -0.040(8) 0.012(11) 0.049(11)
C15 0.174(16) 0.186(15) 0.109(11) -0.019(10) 0.027(11) 0.093(13)
C16 0.132(11) 0.115(9) 0.111(9) 0.012(8) 0.054(9) 0.023(8)
C17 0.127(11) 0.163(13) 0.227(16) 0.013(12) 0.084(12) 0.053(10)

loop_
_atom_type_symbol
_atom_type_description
_atom_type_scat_dispersion_real
_atom_type_scat_dispersion_imag
_atom_type_scat_source
C C 0.0033 0.0016 'International Tables Vol C Tables 4.2.6.8 and 6.1.1.4'
H H 0.0000 0.0000 'International Tables Vol C Tables 4.2.6.8 and 6.1.1.4'
O O 0.0106 0.0060 'International Tables Vol C Tables 4.2.6.8 and 6.1.1.4'
N N 0.0061 0.0033 'International Tables Vol C Tables 4.2.6.8 and 6.1.1.4'
Ru Ru -1.2594 0.8363 'International Tables Vol C Tables 4.2.6.8 and 6.1.1.4'

loop_
_geom_angle_atom_site_label_1
_geom_angle_atom_site_label_2
_geom_angle_atom_site_label_3
_geom_angle
_geom_angle_site_symmetry_1
_geom_angle_site_symmetry_3
N1 Ru1 O2 91.9(3) . .
N1 Ru1 O1 89.0(3) . .
O2 Ru1 O1 86.7(4) . .
N1 Ru1 O3 91.3(3) . .
O2 Ru1 O3 93.3(3) . .
O1 Ru1 O3 179.7(3) . .
N1 Ru1 O5 89.9(3) . .
O2 Ru1 O5 178.2(3) . .
O1 Ru1 O5 93.4(3) . .
O3 Ru1 O5 86.6(3) . .
N1 Ru1 O4 177.3(3) . .
O2 Ru1 O4 87.1(3) . .
O1 Ru1 O4 88.5(4) . .
O3 Ru1 O4 91.3(4) . .
O5 Ru1 O4 91.1(3) . .
C4 O1 Ru1 125.5(7) . .
C2 N1 Ru1 129.7(7) . .
C2 N1 H1N 115.1 . .
Ru1 N1 H1N 115.1 . .
C9 O2 Ru1 123.4(9) . .
C11 O3 Ru1 122.8(8) . .
C14 O4 Ru1 124.3(10) . .
C16 O5 Ru1 126.2(10) . .
C1 C1 C2 121.5(5) 7_575 .
C1 C1 H1 119.2 7_575 .
C2 C1 H1 119.2 . .
N1 C2 C1 118.8(9) . .
N1 C2 C3 122.1(9) . .
C1 C2 C3 119.1(8) . .
C4 C3 C2 122.1(9) . .
C4 C3 C3 119.1(6) . 7_575
C2 C3 C3 118.6(5) . 7_575
O1 C4 C3 125.5(11) . .
O1 C4 C5 113.8(10) . .
C3 C4 C5 120.8(10) . .
C5 C5 C6 120.1(9) 7_575 .
C5 C5 C4 120.2(6) 7_575 .
C6 C5 C4 119.7(12) . .
C7 C6 C5 119.6(15) . .
C7 C6 H6 120.2 . .
C5 C6 H6 120.2 . .
C6 C7 C7 120.2(9) . 7_575
C6 C7 H7 119.9 . .
C7 C7 H7 119.9 7_575 .
C9 C8 H8A 109.5 . .
C9 C8 H8B 109.5 . .
H8A C8 H8B 109.5 . .
C9 C8 H8C 109.5 . .
H8A C8 H8C 109.5 . .
H8B C8 H8C 109.5 . .
O2 C9 C10 126.4(13) . .
O2 C9 C8 114.9(15) . .
C10 C9 C8 118.7(14) . .
C9 C10 C11 128.1(13) . .
C9 C10 H10 116.0 . .
C11 C10 H10 116.0 . .
O3 C11 C10 123.8(14) . .
O3 C11 C12 113.3(12) . .
C10 C11 C12 122.9(13) . .
C11 C12 H12A 109.5 . .
C11 C12 H12B 109.5 . .
H12A C12 H12B 109.5 . .
C11 C12 H12C 109.5 . .
H12A C12 H12C 109.5 . .
H12B C12 H12C 109.5 . .
C14 C13 H13A 109.5 . .
C14 C13 H13B 109.5 . .
H13A C13 H13B 109.5 . .
C14 C13 H13C 109.5 . .
H13A C13 H13C 109.5 . .
H13B C13 H13C 109.5 . .
O4 C14 C15 125.0(13) . .
O4 C14 C13 112.4(15) . .
C15 C14 C13 122.4(15) . .
C14 C15 C16 130.4(13) . .
C14 C15 H15 114.8 . .
C16 C15 H15 114.8 . .
O5 C16 C15 122.7(13) . .
O5 C16 C17 118.7(15) . .
C15 C16 C17 118.6(13) . .
C16 C17 H17A 109.5 . .
C16 C17 H17B 109.5 . .
H17A C17 H17B 109.5 . .
C16 C17 H17C 109.5 . .
H17A C17 H17C 109.5 . .
H17B C17 H17C 109.5 . .

loop_
_geom_bond_atom_site_label_1
_geom_bond_atom_site_label_2
_geom_bond_distance
_geom_bond_site_symmetry_2
Ru1 N1 1.940(7) .
Ru1 O2 1.982(8) .
Ru1 O1 1.983(8) .
Ru1 O3 2.003(8) .
Ru1 O5 2.026(8) .
Ru1 O4 2.055(7) .
O1 C4 1.293(11) .
N1 C2 1.317(10) .
N1 H1N 0.8800 .
O2 C9 1.264(15) .
O3 C11 1.291(14) .
O4 C14 1.242(15) .
O5 C16 1.265(13) .
C1 C1 1.336(16) 7_575
C1 C2 1.440(11) .
C1 H1 0.9500 .
C2 C3 1.444(12) .
C3 C4 1.416(13) .
C3 C3 1.460(18) 7_575
C4 C5 1.438(14) .
C5 C5 1.39(2) 7_575
C5 C6 1.390(15) .
C6 C7 1.385(18) .
C6 H6 0.9500 .
C7 C7 1.39(3) 7_575
C7 H7 0.9500 .
C8 C9 1.545(16) .
C8 H8A 0.9800 .
C8 H8B 0.9800 .
C8 H8C 0.9800 .
C9 C10 1.359(19) .
C10 C11 1.408(18) .
C10 H10 0.9500 .
C11 C12 1.506(18) .
C12 H12A 0.9800 .
C12 H12B 0.9800 .
C12 H12C 0.9800 .
C13 C14 1.485(14) .
C13 H13A 0.9800 .
C13 H13B 0.9800 .
C13 H13C 0.9800 .
C14 C15 1.38(2) .
C15 C16 1.389(19) .
C15 H15 0.9500 .
C16 C17 1.484(17) .
C17 H17A 0.9800 .
C17 H17B 0.9800 .
C17 H17C 0.9800 .

loop_
_geom_torsion_atom_site_label_1
_geom_torsion_atom_site_label_2
_geom_torsion_atom_site_label_3
_geom_torsion_atom_site_label_4
_geom_torsion
_geom_torsion_site_symmetry_1
_geom_torsion_site_symmetry_4
N1 Ru1 O1 C4 -25.9(9) . .
O2 Ru1 O1 C4 66.1(9) . .
O3 Ru1 O1 C4 155(100) . .
O5 Ru1 O1 C4 -115.8(9) . .
O4 Ru1 O1 C4 153.3(10) . .
O2 Ru1 N1 C2 -70.4(8) . .
O1 Ru1 N1 C2 16.2(8) . .
O3 Ru1 N1 C2 -163.8(8) . .
O5 Ru1 N1 C2 109.6(8) . .
O4 Ru1 N1 C2 -2(7) . .
N1 Ru1 O2 C9 -79.7(9) . .
O1 Ru1 O2 C9 -168.5(9) . .
O3 Ru1 O2 C9 11.7(9) . .
O5 Ru1 O2 C9 100(11) . .
O4 Ru1 O2 C9 102.8(9) . .
N1 Ru1 O3 C11 76.6(9) . .
O2 Ru1 O3 C11 -15.4(9) . .
O1 Ru1 O3 C11 -104(72) . .
O5 Ru1 O3 C11 166.4(10) . .
O4 Ru1 O3 C11 -102.6(10) . .
N1 Ru1 O4 C14 107(7) . .
O2 Ru1 O4 C14 175.0(12) . .
O1 Ru1 O4 C14 88.3(12) . .
O3 Ru1 O4 C14 -91.7(12) . .
O5 Ru1 O4 C14 -5.1(12) . .
N1 Ru1 O5 C16 -172.1(9) . .
O2 Ru1 O5 C16 8(12) . .
O1 Ru1 O5 C16 -83.2(9) . .
O3 Ru1 O5 C16 96.6(9) . .
O4 Ru1 O5 C16 5.4(9) . .
Ru1 N1 C2 C1 -179.9(6) . .
Ru1 N1 C2 C3 -0.5(13) . .
C1 C1 C2 N1 -170.5(5) 7_575 .
C1 C1 C2 C3 10.1(9) 7_575 .
N1 C2 C3 C4 -14.2(14) . .
C1 C2 C3 C4 165.1(8) . .
N1 C2 C3 C3 170.8(6) . 7_575
C1 C2 C3 C3 -9.8(9) . 7_575
Ru1 O1 C4 C3 20.9(15) . .
Ru1 O1 C4 C5 -158.6(7) . .
C2 C3 C4 O1 3.3(16) . .
C3 C3 C4 O1 178.3(8) 7_575 .
C2 C3 C4 C5 -177.2(9) . .
C3 C3 C4 C5 -2.3(12) 7_575 .
O1 C4 C5 C5 -178.2(6) . 7_575
C3 C4 C5 C5 2.3(12) . 7_575
O1 C4 C5 C6 2.7(15) . .
C3 C4 C5 C6 -176.8(10) . .
C5 C5 C6 C7 -3.2(15) 7_575 .
C4 C5 C6 C7 176.0(12) . .
C5 C6 C7 C7 3.2(15) . 7_575
Ru1 O2 C9 C10 -3.2(18) . .
Ru1 O2 C9 C8 177.7(8) . .
O2 C9 C10 C11 -7(2) . .
C8 C9 C10 C11 171.7(13) . .
Ru1 O3 C11 C10 11.0(18) . .
Ru1 O3 C11 C12 -169.1(8) . .
C9 C10 C11 O3 3(2) . .
C9 C10 C11 C12 -177.2(14) . .
Ru1 O4 C14 C15 2(2) . .
Ru1 O4 C14 C13 -173.0(12) . .
O4 C14 C15 C16 3(3) . .
C13 C14 C15 C16 178.0(17) . .
Ru1 O5 C16 C15 -2.6(18) . .
Ru1 O5 C16 C17 176.6(9) . .
C14 C15 C16 O5 -3(3) . .
C14 C15 C16 C17 177.7(17) . .
